data_1553484
loop_
_publ_author_name
'Ramesh, E.'
'Shankar, Majji'
'Dana, Suman'
'Sahoo, Akhila K.'

_publ_section_title
;
 Silver-mediated oxidative annulation of N-arylthio succinimides with
 alkynes: direct access to benzo[b]thiophenes
;
_journal_issue 9
_journal_name_full 'Organic Chemistry Frontiers'
_journal_page_first 1126
_journal_paper_doi 10.1039/C6QO00259E
_journal_volume 3
_journal_year 2016
_chemical_formula_moiety 'C23 H20 S'
_chemical_formula_sum 'C23 H20 S'
_chemical_formula_weight 328.45
_space_group_crystal_system triclinic
_space_group_IT_number 2
_space_group_name_Hall '-P 1'
_space_group_name_H-M_alt 'P -1'
_atom_sites_solution_hydrogens geom
_audit_creation_method SHELXL-2014/7
_audit_update_record
;
2016-05-12 deposited with the CCDC.
2016-07-18 downloaded from the CCDC.
;
_cell_angle_alpha 65.921(18)
_cell_angle_beta 68.070(16)
_cell_angle_gamma 63.361(19)
_cell_formula_units_Z 2
_cell_length_a 9.756(4)
_cell_length_b 10.716(5)
_cell_length_c 10.881(4)
_cell_measurement_reflns_used 5722
_cell_measurement_temperature 296(2)
_cell_measurement_theta_max 26.05
_cell_measurement_theta_min 2.40
_cell_volume 902.7(7)
_computing_cell_refinement 'Bruker SAINT'
_computing_data_collection 'Bruker APEX2'
_computing_data_reduction 'Bruker SAINT'
_computing_molecular_graphics 'Bruker SHELXTL'
_computing_publication_material 'Bruker SHELXTL'
_computing_structure_refinement 'SHELXL-2014/7 (Sheldrick, 2014)'
_computing_structure_solution 'SHELXS-97 (Sheldrick 2008)'
_diffrn_ambient_temperature 296(2)
_diffrn_measured_fraction_theta_full 0.997
_diffrn_measured_fraction_theta_max 0.987
_diffrn_measurement_device_type 'Bruker APEX-II CCD'
_diffrn_measurement_method '\f and \w scans'
_diffrn_radiation_type MoK\a
_diffrn_radiation_wavelength 0.71073
_diffrn_reflns_av_R_equivalents 0.0559
_diffrn_reflns_av_unetI/netI 0.0381
_diffrn_reflns_Laue_measured_fraction_full 0.997
_diffrn_reflns_Laue_measured_fraction_max 0.987
_diffrn_reflns_limit_h_max 12
_diffrn_reflns_limit_h_min -12
_diffrn_reflns_limit_k_max 13
_diffrn_reflns_limit_k_min -13
_diffrn_reflns_limit_l_max 13
_diffrn_reflns_limit_l_min -13
_diffrn_reflns_number 20194
_diffrn_reflns_point_group_measured_fraction_full 0.997
_diffrn_reflns_point_group_measured_fraction_max 0.987
_diffrn_reflns_theta_full 25.242
_diffrn_reflns_theta_max 26.559
_diffrn_reflns_theta_min 2.402
_exptl_absorpt_coefficient_mu 0.179
_exptl_absorpt_correction_type none
_exptl_crystal_colour colourless
_exptl_crystal_density_diffrn 1.208
_exptl_crystal_description plate
_exptl_crystal_F_000 348
_exptl_crystal_size_max 0.140
_exptl_crystal_size_mid 0.110
_exptl_crystal_size_min 0.080
_refine_diff_density_max 0.230
_refine_diff_density_min -0.258
_refine_diff_density_rms 0.047
_refine_ls_extinction_method none
_refine_ls_goodness_of_fit_ref 1.076
_refine_ls_hydrogen_treatment constr
_refine_ls_matrix_type full
_refine_ls_number_parameters 217
_refine_ls_number_reflns 3729
_refine_ls_number_restraints 0
_refine_ls_restrained_S_all 1.076
_refine_ls_R_factor_all 0.0664
_refine_ls_R_factor_gt 0.0453
_refine_ls_shift/su_max 0.000
_refine_ls_shift/su_mean 0.000
_refine_ls_structure_factor_coef Fsqd
_refine_ls_weighting_details 'w=1/[\s^2^(Fo^2^)+(0.0549P)^2^+0.2322P] where P=(Fo^2^+2Fc^2^)/3'
_refine_ls_weighting_scheme calc
_refine_ls_wR_factor_gt 0.1129
_refine_ls_wR_factor_ref 0.1232
_reflns_Friedel_coverage 0.000
_reflns_number_gt 2835
_reflns_number_total 3729
_reflns_threshold_expression 'I > 2\s(I)'
_cod_data_source_file c6qo00259e3.cif
_cod_data_source_block aks10
_cod_original_cell_volume 902.6(7)
_cod_database_code 1553484
_shelx_shelxl_version_number 2014/7
_shelx_space_group_comment
;
The symmetry employed for this shelxl refinement is uniquely defined
by the following loop, which should always be used as a source of
symmetry information in preference to the above space-group names.
They are only intended as comments.
;
_shelx_estimated_absorpt_t_min 0.975
_shelx_estimated_absorpt_t_max 0.986

loop_
_space_group_symop_operation_xyz
'x, y, z'
'-x, -y, -z'

loop_
_atom_site_label
_atom_site_type_symbol
_atom_site_fract_x
_atom_site_fract_y
_atom_site_fract_z
_atom_site_U_iso_or_equiv
_atom_site_adp_type
_atom_site_occupancy
_atom_site_site_symmetry_order
_atom_site_calc_flag
_atom_site_refinement_flags_posn
_atom_site_refinement_flags_adp
S1 S 0.37895(5) 0.81611(5) 0.67928(5) 0.04641(17) Uani 1 1 d . .
C9 C 0.5757(2) 0.7444(2) 0.30533(18) 0.0408(4) Uani 1 1 d . .
C8 C 0.5259(2) 0.74429(19) 0.45170(17) 0.0389(4) Uani 1 1 d . .
C15 C 0.6127(2) 0.63529(19) 0.55389(17) 0.0394(4) Uani 1 1 d . .
C6 C 0.2760(2) 0.9725(2) 0.43714(18) 0.0411(4) Uani 1 1 d . .
C17 C 0.6092(2) 0.5679(2) 0.79843(18) 0.0436(4) Uani 1 1 d . .
H17 H 0.5630 0.5880 0.8832 0.052 Uiso 1 1 calc R U
C16 C 0.5452(2) 0.6609(2) 0.68399(18) 0.0401(4) Uani 1 1 d . .
C7 C 0.3982(2) 0.8471(2) 0.50438(18) 0.0403(4) Uani 1 1 d . .
C5 C 0.2306(2) 1.1094(2) 0.4515(2) 0.0485(5) Uani 1 1 d . .
H5 H 0.2786 1.1224 0.5026 0.058 Uiso 1 1 calc R U
C20 C 0.7502(2) 0.5140(2) 0.54107(19) 0.0484(5) Uani 1 1 d . .
H20 H 0.8004 0.4955 0.4557 0.058 Uiso 1 1 calc R U
C18 C 0.7408(2) 0.4465(2) 0.78490(19) 0.0469(5) Uani 1 1 d . .
C1 C 0.2009(2) 0.9549(2) 0.36166(19) 0.0494(5) Uani 1 1 d . .
H1 H 0.2301 0.8638 0.3511 0.059 Uiso 1 1 calc R U
C10 C 0.6013(2) 0.8644(2) 0.19887(19) 0.0500(5) Uani 1 1 d . .
H10 H 0.5866 0.9467 0.2189 0.060 Uiso 1 1 calc R U
C19 C 0.8106(2) 0.4223(2) 0.6548(2) 0.0523(5) Uani 1 1 d . .
H19 H 0.9013 0.3411 0.6451 0.063 Uiso 1 1 calc R U
C2 C 0.0838(2) 1.0716(3) 0.3028(2) 0.0588(6) Uani 1 1 d . .
H2 H 0.0337 1.0590 0.2532 0.071 Uiso 1 1 calc R U
C14 C 0.6001(3) 0.6226(3) 0.2722(2) 0.0565(5) Uani 1 1 d . .
H14 H 0.5846 0.5406 0.3425 0.068 Uiso 1 1 calc R U
C3 C 0.0407(2) 1.2068(3) 0.3170(2) 0.0615(6) Uani 1 1 d . .
H3 H -0.0386 1.2854 0.2770 0.074 Uiso 1 1 calc R U
C4 C 0.1148(2) 1.2260(2) 0.3905(2) 0.0581(5) Uani 1 1 d . .
H4 H 0.0866 1.3180 0.3988 0.070 Uiso 1 1 calc R U
C12 C 0.6707(3) 0.7425(3) 0.0316(2) 0.0665(7) Uani 1 1 d . .
H12 H 0.7014 0.7424 -0.0603 0.080 Uiso 1 1 calc R U
C11 C 0.6489(2) 0.8625(3) 0.0625(2) 0.0607(6) Uani 1 1 d . .
H11 H 0.6662 0.9434 -0.0085 0.073 Uiso 1 1 calc R U
C21 C 0.8089(3) 0.3418(2) 0.9091(2) 0.0604(6) Uani 1 1 d . .
H21 H 0.7312 0.3715 0.9897 0.072 Uiso 1 1 calc R U
C13 C 0.6471(3) 0.6221(3) 0.1361(2) 0.0701(7) Uani 1 1 d . .
H13 H 0.6629 0.5401 0.1151 0.084 Uiso 1 1 calc R U
C22 C 0.9568(4) 0.3597(5) 0.9019(3) 0.1290(15) Uani 1 1 d . .
H22A H 0.9363 0.4607 0.8865 0.194 Uiso 1 1 calc R U
H22B H 0.9891 0.3029 0.9875 0.194 Uiso 1 1 calc R U
H22C H 1.0391 0.3270 0.8272 0.194 Uiso 1 1 calc R U
C24 C 0.8236(6) 0.1881(3) 0.9330(3) 0.1291(16) Uani 1 1 d . .
H24A H 0.7244 0.1874 0.9361 0.194 Uiso 1 1 calc R U
H24B H 0.9030 0.1515 0.8590 0.194 Uiso 1 1 calc R U
H24C H 0.8529 0.1274 1.0193 0.194 Uiso 1 1 calc R U

loop_
_atom_site_aniso_label
_atom_site_aniso_U_11
_atom_site_aniso_U_22
_atom_site_aniso_U_33
_atom_site_aniso_U_23
_atom_site_aniso_U_13
_atom_site_aniso_U_12
S1 0.0449(3) 0.0504(3) 0.0387(3) -0.0199(2) -0.00670(19) -0.0086(2)
C9 0.0365(9) 0.0491(11) 0.0362(9) -0.0144(8) -0.0062(7) -0.0144(8)
C8 0.0403(9) 0.0419(10) 0.0353(9) -0.0130(8) -0.0050(7) -0.0164(8)
C15 0.0402(9) 0.0417(10) 0.0373(9) -0.0135(8) -0.0060(7) -0.0157(8)
C6 0.0356(9) 0.0456(11) 0.0371(9) -0.0123(8) -0.0023(7) -0.0149(8)
C17 0.0461(10) 0.0488(11) 0.0362(9) -0.0145(8) -0.0076(8) -0.0167(9)
C16 0.0406(9) 0.0433(10) 0.0380(9) -0.0140(8) -0.0056(7) -0.0169(8)
C7 0.0413(9) 0.0433(10) 0.0372(9) -0.0135(8) -0.0058(7) -0.0165(8)
C5 0.0441(10) 0.0481(12) 0.0514(11) -0.0168(9) -0.0057(8) -0.0168(9)
C20 0.0480(10) 0.0483(11) 0.0423(10) -0.0199(9) -0.0055(8) -0.0094(9)
C18 0.0464(10) 0.0481(11) 0.0442(10) -0.0117(9) -0.0117(8) -0.0154(9)
C1 0.0485(11) 0.0529(12) 0.0468(10) -0.0166(9) -0.0099(8) -0.0168(9)
C10 0.0482(11) 0.0476(11) 0.0444(10) -0.0109(9) -0.0085(8) -0.0126(9)
C19 0.0478(11) 0.0448(11) 0.0531(11) -0.0177(9) -0.0119(9) -0.0038(9)
C2 0.0488(11) 0.0754(16) 0.0483(12) -0.0154(11) -0.0158(9) -0.0172(11)
C14 0.0670(13) 0.0677(14) 0.0460(11) -0.0246(10) 0.0018(10) -0.0378(12)
C3 0.0445(11) 0.0625(14) 0.0504(12) -0.0081(10) -0.0088(9) -0.0055(10)
C4 0.0505(12) 0.0454(12) 0.0605(13) -0.0132(10) -0.0038(10) -0.0111(10)
C12 0.0576(13) 0.110(2) 0.0380(11) -0.0304(12) -0.0003(9) -0.0353(14)
C11 0.0518(12) 0.0725(15) 0.0388(10) -0.0043(10) -0.0071(9) -0.0193(11)
C21 0.0574(12) 0.0613(14) 0.0482(11) -0.0131(10) -0.0192(10) -0.0059(10)
C13 0.0779(16) 0.1010(19) 0.0581(14) -0.0460(14) 0.0056(11) -0.0501(15)
C22 0.0687(18) 0.199(4) 0.088(2) -0.002(2) -0.0424(16) -0.036(2)
C24 0.232(5) 0.0491(17) 0.082(2) -0.0013(15) -0.075(3) -0.014(2)

loop_
_atom_type_symbol
_atom_type_description
_atom_type_scat_dispersion_real
_atom_type_scat_dispersion_imag
_atom_type_scat_source
C C 0.0033 0.0016 'International Tables Vol C Tables 4.2.6.8 and 6.1.1.4'
H H 0.0000 0.0000 'International Tables Vol C Tables 4.2.6.8 and 6.1.1.4'
S S 0.1246 0.1234 'International Tables Vol C Tables 4.2.6.8 and 6.1.1.4'

loop_
_geom_angle_atom_site_label_1
_geom_angle_atom_site_label_2
_geom_angle_atom_site_label_3
_geom_angle
C16 S1 C7 91.81(9)
C10 C9 C14 118.56(17)
C10 C9 C8 120.92(17)
C14 C9 C8 120.52(17)
C7 C8 C15 112.33(16)
C7 C8 C9 124.79(16)
C15 C8 C9 122.85(16)
C20 C15 C16 117.68(17)
C20 C15 C8 129.95(16)
C16 C15 C8 112.36(16)
C5 C6 C1 118.87(18)
C5 C6 C7 120.36(17)
C1 C6 C7 120.74(17)
C18 C17 C16 119.42(17)
C18 C17 H17 120.3
C16 C17 H17 120.3
C17 C16 C15 121.98(17)
C17 C16 S1 126.92(14)
C15 C16 S1 111.09(13)
C8 C7 C6 129.62(16)
C8 C7 S1 112.42(14)
C6 C7 S1 117.92(13)
C4 C5 C6 120.39(19)
C4 C5 H5 119.8
C6 C5 H5 119.8
C19 C20 C15 119.73(17)
C19 C20 H20 120.1
C15 C20 H20 120.1
C17 C18 C19 118.84(18)
C17 C18 C21 120.16(17)
C19 C18 C21 121.00(18)
C2 C1 C6 120.3(2)
C2 C1 H1 119.8
C6 C1 H1 119.8
C9 C10 C11 120.2(2)
C9 C10 H10 119.9
C11 C10 H10 119.9
C20 C19 C18 122.28(18)
C20 C19 H19 118.9
C18 C19 H19 118.9
C3 C2 C1 120.2(2)
C3 C2 H2 119.9
C1 C2 H2 119.9
C13 C14 C9 120.7(2)
C13 C14 H14 119.7
C9 C14 H14 119.7
C2 C3 C4 120.1(2)
C2 C3 H3 120.0
C4 C3 H3 120.0
C5 C4 C3 120.1(2)
C5 C4 H4 120.0
C3 C4 H4 120.0
C11 C12 C13 119.9(2)
C11 C12 H12 120.0
C13 C12 H12 120.0
C12 C11 C10 120.5(2)
C12 C11 H11 119.7
C10 C11 H11 119.7
C24 C21 C22 115.4(3)
C24 C21 C18 111.7(2)
C22 C21 C18 111.0(2)
C24 C21 H21 106.0
C22 C21 H21 106.0
C18 C21 H21 106.0
C12 C13 C14 120.1(2)
C12 C13 H13 119.9
C14 C13 H13 119.9
C21 C22 H22A 109.5
C21 C22 H22B 109.5
H22A C22 H22B 109.5
C21 C22 H22C 109.5
H22A C22 H22C 109.5
H22B C22 H22C 109.5
C21 C24 H24A 109.5
C21 C24 H24B 109.5
H24A C24 H24B 109.5
C21 C24 H24C 109.5
H24A C24 H24C 109.5
H24B C24 H24C 109.5

loop_
_geom_bond_atom_site_label_1
_geom_bond_atom_site_label_2
_geom_bond_distance
S1 C16 1.724(2)
S1 C7 1.7437(19)
C9 C10 1.384(3)
C9 C14 1.390(3)
C9 C8 1.481(2)
C8 C7 1.359(3)
C8 C15 1.440(3)
C15 C20 1.398(3)
C15 C16 1.404(2)
C6 C5 1.387(3)
C6 C1 1.396(3)
C6 C7 1.475(3)
C17 C18 1.371(3)
C17 C16 1.394(3)
C17 H17 0.9300
C5 C4 1.377(3)
C5 H5 0.9300
C20 C19 1.370(3)
C20 H20 0.9300
C18 C19 1.399(3)
C18 C21 1.514(3)
C1 C2 1.375(3)
C1 H1 0.9300
C10 C11 1.385(3)
C10 H10 0.9300
C19 H19 0.9300
C2 C3 1.373(3)
C2 H2 0.9300
C14 C13 1.378(3)
C14 H14 0.9300
C3 C4 1.381(3)
C3 H3 0.9300
C4 H4 0.9300
C12 C11 1.366(3)
C12 C13 1.372(4)
C12 H12 0.9300
C11 H11 0.9300
C21 C24 1.505(4)
C21 C22 1.509(4)
C21 H21 0.9800
C13 H13 0.9300
C22 H22A 0.9600
C22 H22B 0.9600
C22 H22C 0.9600
C24 H24A 0.9600
C24 H24B 0.9600
C24 H24C 0.9600
